data_7243921
loop_
_publ_author_name
'Li, Jing'
'Zhao, Yun-Xiu'
'Wu, Qian'
'Yang, Hua'
'Lu, Jing'
'Ma, Hui-Yan'
'Wang, Su-Na'
'Li, Yun-Wu'

_publ_section_title
;
 A Cd-MOF fluorescence sensor with dual functional sites for efficient
 detection of metal ions in multifarious water environments
;
_journal_issue 47
_journal_name_full CrystEngComm
_journal_page_first 8392
_journal_page_last 8403
_journal_paper_doi 10.1039/D1CE01308D
_journal_volume 23
_journal_year 2021
_chemical_formula_sum 'C15 H5 Cd2 N7 O8'
_chemical_formula_weight 636.06
_space_group_crystal_system triclinic
_space_group_IT_number 2
_space_group_name_Hall '-P 1'
_space_group_name_H-M_alt 'P -1'
_atom_sites_solution_hydrogens mixed
_audit_creation_method SHELXL-2014/7
_audit_update_record
;
2021-07-09 deposited with the CCDC.	2021-10-27 downloaded from the CCDC.
;
_cell_angle_alpha 80.6520(10)
_cell_angle_beta 89.883(2)
_cell_angle_gamma 80.6270(10)
_cell_formula_units_Z 2
_cell_length_a 8.3887(7)
_cell_length_b 10.3405(9)
_cell_length_c 11.1345(11)
_cell_measurement_reflns_used 1024
_cell_measurement_temperature 298(2)
_cell_measurement_theta_max 28.1815
_cell_measurement_theta_min 2.9615
_cell_volume 940.00(15)
_computing_cell_refinement 'Bruker SMART'
_computing_data_collection 'Bruker SMART'
_computing_data_reduction 'Bruker SHELXTL'
_computing_molecular_graphics 'Bruker SHELXTL'
_computing_publication_material 'Bruker SHELXTL'
_computing_structure_refinement 'SHELXL-2014/7 (Sheldrick, 2014)'
_computing_structure_solution 'Bruker SHELXTL'
_diffrn_ambient_temperature 298(2)
_diffrn_measured_fraction_theta_full 0.984
_diffrn_measured_fraction_theta_max 0.984
_diffrn_measurement_device_type 'CCD area detector'
_diffrn_measurement_method 'phi and omega scans'
_diffrn_radiation_type MoK\a
_diffrn_radiation_wavelength 0.71073
_diffrn_reflns_av_R_equivalents 0.0724
_diffrn_reflns_av_unetI/netI 0.0588
_diffrn_reflns_Laue_measured_fraction_full 0.984
_diffrn_reflns_Laue_measured_fraction_max 0.984
_diffrn_reflns_limit_h_max 9
_diffrn_reflns_limit_h_min -9
_diffrn_reflns_limit_k_max 8
_diffrn_reflns_limit_k_min -12
_diffrn_reflns_limit_l_max 12
_diffrn_reflns_limit_l_min -13
_diffrn_reflns_number 4623
_diffrn_reflns_point_group_measured_fraction_full 0.984
_diffrn_reflns_point_group_measured_fraction_max 0.984
_diffrn_reflns_theta_full 25.014
_diffrn_reflns_theta_max 25.014
_diffrn_reflns_theta_min 2.024
_exptl_absorpt_coefficient_mu 2.326
_exptl_absorpt_correction_T_max 0.658
_exptl_absorpt_correction_T_min 0.605
_exptl_absorpt_correction_type multi-scan
_exptl_crystal_colour yellow
_exptl_crystal_density_diffrn 2.247
_exptl_crystal_description block
_exptl_crystal_F_000 608
_exptl_crystal_size_max 0.220
_exptl_crystal_size_mid 0.200
_exptl_crystal_size_min 0.180
_refine_diff_density_max 2.447
_refine_diff_density_min -4.507
_refine_diff_density_rms 0.362
_refine_ls_extinction_method none
_refine_ls_goodness_of_fit_ref 1.315
_refine_ls_hydrogen_treatment constr
_refine_ls_matrix_type full
_refine_ls_number_parameters 298
_refine_ls_number_reflns 3258
_refine_ls_number_restraints 27
_refine_ls_restrained_S_all 1.312
_refine_ls_R_factor_all 0.1029
_refine_ls_R_factor_gt 0.0945
_refine_ls_shift/su_max 0.052
_refine_ls_shift/su_mean 0.002
_refine_ls_structure_factor_coef Fsqd
_refine_ls_weighting_details 'w=1/[\s^2^(Fo^2^)+(0.2000P)^2^] where P=(Fo^2^+2Fc^2^)/3'
_refine_ls_weighting_scheme calc
_refine_ls_wR_factor_gt 0.2783
_refine_ls_wR_factor_ref 0.2999
_reflns_Friedel_coverage 0.000
_reflns_number_gt 2751
_reflns_number_total 3258
_reflns_threshold_expression 'I > 2\s(I)'
_cod_data_source_file d1ce01308d2.cif
_cod_data_source_block 201203e
_cod_depositor_comments 'Adding full bibliography for 7243921.cif.'
_cod_database_code 7243921
_shelx_shelxl_version_number 2014/7
_shelx_space_group_comment
;
The symmetry employed for this shelxl refinement is uniquely defined
by the following loop, which should always be used as a source of
symmetry information in preference to the above space-group names.
They are only intended as comments.
;
_shelx_estimated_absorpt_t_min 0.629
_shelx_estimated_absorpt_t_max 0.680

loop_
_space_group_symop_operation_xyz
'x, y, z'
'-x, -y, -z'

loop_
_atom_site_label
_atom_site_type_symbol
_atom_site_fract_x
_atom_site_fract_y
_atom_site_fract_z
_atom_site_U_iso_or_equiv
_atom_site_adp_type
_atom_site_occupancy
_atom_site_site_symmetry_order
_atom_site_calc_flag
_atom_site_refinement_flags_posn
_atom_site_refinement_flags_adp
_atom_site_refinement_flags_occupancy
_atom_site_disorder_assembly
_atom_site_disorder_group
O3W O 0.284(5) 0.061(4) 0.978(4) 0.36(3) Uani 1 1 d . . . . .
H3WC H 0.2764 0.1435 0.9810 0.435 Uiso 1 1 d R U . . .
H3WD H 0.3188 0.0470 0.9091 0.435 Uiso 1 1 d R U . . .
N7 N 0.135(3) 1.0959(16) 1.1374(19) 0.102(6) Uani 1 1 d . . . . .
N5 N -0.0649(12) 0.6852(10) 1.2944(8) 0.036(2) Uani 1 1 d . . . . .
C4 C -0.1249(15) 0.7133(14) 1.4002(14) 0.049(3) Uani 1 1 d . U . . .
H4 H -0.1756 0.6529 1.4513 0.059 Uiso 1 1 calc R U . . .
C3 C -0.1091(18) 0.8384(16) 1.4323(13) 0.058(4) Uani 1 1 d . U . . .
H3 H -0.1501 0.8547 1.5071 0.070 Uiso 1 1 calc R U . . .
N6 N -0.0446(15) 0.9312(11) 1.3699(11) 0.050(3) Uani 1 1 d . . . . .
C2 C 0.0143(16) 0.9007(12) 1.2624(11) 0.039(2) Uani 1 1 d . U . . .
C1 C 0.0137(15) 0.7787(11) 1.2226(10) 0.033(2) Uani 1 1 d . U . . .
O3 O 0.8261(12) 0.4357(9) 0.3982(8) 0.047(2) Uani 1 1 d . . . . .
O4 O 0.7964(11) 0.2546(9) 0.3263(8) 0.041(2) Uani 1 1 d . . . . .
C14 C 0.7781(15) 0.3265(11) 0.4114(10) 0.037(2) Uani 1 1 d . U . . .
O6 O 0.3979(13) -0.0186(9) 0.7661(9) 0.056(3) Uani 1 1 d . . . . .
N1 N 0.1902(13) 0.7969(11) 1.0440(9) 0.043(3) Uani 1 1 d . . . . .
C5 C 0.0739(16) 0.7403(12) 1.1091(11) 0.039(3) Uani 1 1 d . U . . .
N4 N 0.0371(11) 0.6403(9) 1.0629(8) 0.030(2) Uani 1 1 d . . . . .
Cd1 Cd 0.40688(10) 0.76181(7) 0.80273(7) 0.0326(4) Uani 1 1 d . . . . .
Cd2 Cd 0.09069(9) 0.51587(8) 0.79720(7) 0.0326(4) Uani 1 1 d . . . . .
O1 O 0.3671(10) 0.4477(9) 0.8424(8) 0.041(2) Uani 1 1 d . . . . .
O5 O 0.5932(14) -0.1070(8) 0.6601(10) 0.055(3) Uani 1 1 d . . . . .
O2 O 0.5384(10) 0.5703(8) 0.7475(8) 0.0396(19) Uani 1 1 d . . . . .
N3 N 0.1225(13) 0.6330(10) 0.9623(9) 0.038(2) Uani 1 1 d . . . . .
C13 C 0.5009(14) 0.2257(11) 0.7294(10) 0.034(2) Uani 1 1 d . U . . .
H13 H 0.4369 0.2064 0.7961 0.040 Uiso 1 1 calc R U . . .
C7 C 0.4779(11) 0.4632(10) 0.7682(10) 0.028(2) Uani 1 1 d . U . . .
N2 N 0.2156(12) 0.7258(10) 0.9513(9) 0.037(2) Uani 1 1 d . . . . .
C9 C 0.6396(14) 0.3835(10) 0.5965(10) 0.032(2) Uani 1 1 d . U . . .
H9 H 0.6698 0.4671 0.5788 0.038 Uiso 1 1 calc R U . . .
C15 C 0.5141(16) -0.0095(12) 0.6964(11) 0.035(2) Uani 1 1 d . U . . .
C8 C 0.5427(14) 0.3547(11) 0.6994(10) 0.032(2) Uani 1 1 d . U . . .
C12 C 0.5558(15) 0.1274(10) 0.6589(9) 0.034(2) Uani 1 1 d . U . . .
C10 C 0.6907(12) 0.2894(10) 0.5214(10) 0.031(2) Uani 1 1 d . U . . .
C11 C 0.6523(13) 0.1587(10) 0.5536(10) 0.031(2) Uani 1 1 d . U . . .
H11 H 0.6894 0.0937 0.5068 0.038 Uiso 1 1 calc R U . . .
O2W O -0.1570(12) 0.6399(10) 0.7372(11) 0.060(3) Uani 1 1 d . . . . .
O1W O 0.6069(12) 0.7359(11) 0.9485(9) 0.057(3) Uani 1 1 d . . . . .
C6 C 0.082(2) 1.0087(14) 1.1893(15) 0.061(4) Uani 1 1 d . U . . .

loop_
_atom_site_aniso_label
_atom_site_aniso_U_11
_atom_site_aniso_U_22
_atom_site_aniso_U_33
_atom_site_aniso_U_23
_atom_site_aniso_U_13
_atom_site_aniso_U_12
O3W 0.41(7) 0.36(6) 0.44(6) -0.24(5) 0.07(6) -0.25(6)
N7 0.129(16) 0.053(9) 0.124(15) 0.004(9) -0.023(12) -0.036(10)
N5 0.042(6) 0.039(5) 0.030(5) -0.016(4) 0.005(4) -0.006(4)
C4 0.032(7) 0.050(7) 0.068(9) -0.023(7) 0.000(6) -0.003(6)
C3 0.065(10) 0.063(8) 0.048(8) -0.046(7) -0.009(7) 0.019(7)
N6 0.059(7) 0.039(6) 0.054(7) -0.018(5) 0.000(5) -0.003(5)
C2 0.050(7) 0.031(5) 0.035(6) -0.014(4) -0.014(5) 0.000(5)
C1 0.044(7) 0.028(5) 0.026(5) -0.008(4) -0.006(4) 0.000(4)
O3 0.066(6) 0.039(5) 0.039(5) -0.013(4) 0.009(4) -0.012(4)
O4 0.045(5) 0.047(5) 0.034(5) -0.017(4) 0.008(3) -0.001(4)
C14 0.051(7) 0.028(5) 0.028(5) -0.006(4) -0.001(4) 0.006(5)
O6 0.078(7) 0.032(5) 0.059(6) -0.003(4) 0.012(5) -0.018(5)
N1 0.053(7) 0.047(6) 0.035(5) -0.010(5) 0.004(4) -0.021(5)
C5 0.057(8) 0.029(6) 0.032(5) -0.012(4) 0.003(5) -0.001(5)
N4 0.030(5) 0.028(5) 0.040(5) -0.016(4) 0.016(4) -0.017(4)
Cd1 0.0377(7) 0.0236(6) 0.0393(6) -0.0142(4) 0.0044(4) -0.0046(4)
Cd2 0.0352(6) 0.0308(6) 0.0345(6) -0.0136(4) 0.0038(4) -0.0055(4)
O1 0.036(5) 0.041(5) 0.047(5) -0.018(4) 0.001(4) 0.004(4)
O5 0.078(7) 0.024(4) 0.063(6) -0.019(4) 0.000(5) -0.004(4)
O2 0.028(4) 0.028(4) 0.067(6) -0.023(4) 0.013(4) -0.006(3)
N3 0.050(6) 0.038(5) 0.033(5) -0.019(4) 0.014(4) -0.019(5)
C13 0.039(6) 0.029(4) 0.032(5) -0.008(4) -0.001(4) -0.003(4)
C7 0.013(5) 0.028(4) 0.044(6) -0.007(4) 0.015(4) -0.007(4)
N2 0.035(5) 0.044(6) 0.040(5) -0.017(4) 0.007(4) -0.013(4)
C9 0.044(6) 0.018(4) 0.032(5) -0.009(3) -0.004(4) 0.003(4)
C15 0.043(7) 0.031(5) 0.034(6) -0.008(4) 0.002(5) -0.014(5)
C8 0.039(6) 0.026(4) 0.031(5) -0.011(4) -0.008(4) 0.003(4)
C12 0.056(7) 0.017(4) 0.025(5) -0.001(3) -0.010(4) 0.003(4)
C10 0.027(6) 0.027(4) 0.041(5) -0.013(4) 0.005(4) -0.005(4)
C11 0.039(6) 0.020(4) 0.035(5) -0.009(4) -0.005(4) -0.002(4)
O2W 0.047(6) 0.039(5) 0.093(8) -0.023(5) 0.001(5) 0.006(4)
O1W 0.048(6) 0.068(7) 0.055(6) 0.000(5) -0.010(4) -0.023(5)
C6 0.073(10) 0.034(6) 0.075(10) -0.001(6) -0.027(8) -0.014(6)

loop_
_atom_type_symbol
_atom_type_description
_atom_type_scat_dispersion_real
_atom_type_scat_dispersion_imag
_atom_type_scat_source
C C 0.0033 0.0016 'International Tables Vol C Tables 4.2.6.8 and 6.1.1.4'
H H 0.0000 0.0000 'International Tables Vol C Tables 4.2.6.8 and 6.1.1.4'
N N 0.0061 0.0033 'International Tables Vol C Tables 4.2.6.8 and 6.1.1.4'
O O 0.0106 0.0060 'International Tables Vol C Tables 4.2.6.8 and 6.1.1.4'
Cd Cd -0.8075 1.2024 'International Tables Vol C Tables 4.2.6.8 and 6.1.1.4'

loop_
_geom_angle_atom_site_label_1
_geom_angle_atom_site_label_2
_geom_angle_atom_site_label_3
_geom_angle
_geom_angle_site_symmetry_1
_geom_angle_site_symmetry_3
_geom_angle_publ_flag
H3WC O3W H3WD 108.7 . . ?
C4 N5 C1 118.4(10) . . ?
C4 N5 Cd2 126.4(8) . 2_567 ?
C1 N5 Cd2 115.1(7) . 2_567 ?
N5 C4 C3 118.1(13) . . ?
N5 C4 H4 121.0 . . ?
C3 C4 H4 121.0 . . ?
N6 C3 C4 127.4(13) . . ?
N6 C3 H3 116.3 . . ?
C4 C3 H3 116.3 . . ?
C3 N6 C2 113.4(11) . . ?
N6 C2 C1 124.9(12) . . ?
N6 C2 C6 113.2(12) . . ?
C1 C2 C6 121.9(12) . . ?
N5 C1 C2 117.6(10) . . ?
N5 C1 C5 114.6(10) . . ?
C2 C1 C5 127.6(11) . . ?
C14 O3 Cd2 108.7(7) . 2_666 ?
C14 O4 Cd1 123.7(8) . 2_666 ?
O3 C14 O4 120.4(11) . . ?
O3 C14 C10 117.4(10) . . ?
O4 C14 C10 122.0(10) . . ?
C15 O6 Cd1 100.8(8) . 1_545 ?
N2 N1 C5 102.9(9) . . ?
N4 C5 N1 111.5(10) . . ?
N4 C5 C1 124.9(11) . . ?
N1 C5 C1 123.2(11) . . ?
C5 N4 N3 107.0(8) . . ?
C5 N4 Cd2 114.8(7) . 2_567 ?
N3 N4 Cd2 134.8(7) . 2_567 ?
O6 Cd1 O4 99.3(4) 1_565 2_666 ?
O6 Cd1 O2 141.8(3) 1_565 . ?
O4 Cd1 O2 86.3(3) 2_666 . ?
O6 Cd1 O1W 91.8(4) 1_565 . ?
O4 Cd1 O1W 168.6(3) 2_666 . ?
O2 Cd1 O1W 86.7(4) . . ?
O6 Cd1 N2 105.1(4) 1_565 . ?
O4 Cd1 N2 83.4(3) 2_666 . ?
O2 Cd1 N2 113.1(3) . . ?
O1W Cd1 N2 91.2(3) . . ?
O6 Cd1 O5 53.0(3) 1_565 1_565 ?
O4 Cd1 O5 102.7(3) 2_666 1_565 ?
O2 Cd1 O5 88.8(3) . 1_565 ?
O1W Cd1 O5 86.1(3) . 1_565 ?
N2 Cd1 O5 157.7(3) . 1_565 ?
O6 Cd1 C15 26.5(4) 1_565 1_565 ?
O4 Cd1 C15 103.2(3) 2_666 1_565 ?
O2 Cd1 C15 115.3(3) . 1_565 ?
O1W Cd1 C15 87.9(4) . 1_565 ?
N2 Cd1 C15 131.4(4) . 1_565 ?
O5 Cd1 C15 26.5(3) 1_565 1_565 ?
O3 Cd2 O2W 88.7(4) 2_666 . ?
O3 Cd2 O1 84.0(3) 2_666 . ?
O2W Cd2 O1 163.7(3) . . ?
O3 Cd2 N3 127.3(3) 2_666 . ?
O2W Cd2 N3 93.5(4) . . ?
O1 Cd2 N3 79.6(3) . . ?
O3 Cd2 N4 144.2(3) 2_666 2_567 ?
O2W Cd2 N4 90.7(4) . 2_567 ?
O1 Cd2 N4 103.7(3) . 2_567 ?
N3 Cd2 N4 88.4(3) . 2_567 ?
O3 Cd2 N5 75.6(3) 2_666 2_567 ?
O2W Cd2 N5 98.6(4) . 2_567 ?
O1 Cd2 N5 93.6(3) . 2_567 ?
N3 Cd2 N5 154.5(3) . 2_567 ?
N4 Cd2 N5 69.2(3) 2_567 2_567 ?
C7 O1 Cd2 125.0(8) . . ?
C15 O5 Cd1 83.4(8) . 1_545 ?
C7 O2 Cd1 120.8(6) . . ?
N2 N3 N4 108.2(9) . . ?
N2 N3 Cd2 120.4(7) . . ?
N4 N3 Cd2 130.1(7) . . ?
C12 C13 C8 120.3(10) . . ?
C12 C13 H13 119.8 . . ?
C8 C13 H13 119.8 . . ?
O1 C7 O2 122.6(10) . . ?
O1 C7 C8 119.8(9) . . ?
O2 C7 C8 117.5(8) . . ?
N3 N2 N1 110.2(8) . . ?
N3 N2 Cd1 126.7(7) . . ?
N1 N2 Cd1 123.0(7) . . ?
C10 C9 C8 121.7(9) . . ?
C10 C9 H9 119.2 . . ?
C8 C9 H9 119.2 . . ?
O5 C15 O6 122.6(11) . . ?
O5 C15 C12 120.8(11) . . ?
O6 C15 C12 116.5(11) . . ?
O5 C15 Cd1 70.1(7) . 1_545 ?
O6 C15 Cd1 52.7(6) . 1_545 ?
C12 C15 Cd1 168.4(9) . 1_545 ?
C9 C8 C13 119.4(10) . . ?
C9 C8 C7 119.1(9) . . ?
C13 C8 C7 121.3(10) . . ?
C13 C12 C11 119.7(9) . . ?
C13 C12 C15 118.7(10) . . ?
C11 C12 C15 121.6(10) . . ?
C9 C10 C11 118.8(10) . . ?
C9 C10 C14 119.9(9) . . ?
C11 C10 C14 121.3(10) . . ?
C10 C11 C12 120.1(9) . . ?
C10 C11 H11 120.0 . . ?
C12 C11 H11 120.0 . . ?
N7 C6 C2 176.5(19) . . ?

loop_
_geom_bond_atom_site_label_1
_geom_bond_atom_site_label_2
_geom_bond_distance
_geom_bond_site_symmetry_2
_geom_bond_publ_flag
O3W H3WC 0.8500 . ?
O3W H3WD 0.8500 . ?
N7 C6 1.14(2) . ?
N5 C4 1.337(17) . ?
N5 C1 1.401(14) . ?
N5 Cd2 2.499(10) 2_567 ?
C4 C3 1.42(2) . ?
C4 H4 0.9300 . ?
C3 N6 1.28(2) . ?
C3 H3 0.9300 . ?
N6 C2 1.359(17) . ?
C2 C1 1.403(16) . ?
C2 C6 1.462(19) . ?
C1 C5 1.451(17) . ?
O3 C14 1.247(15) . ?
O3 Cd2 2.286(8) 2_666 ?
O4 C14 1.291(15) . ?
O4 Cd1 2.277(9) 2_666 ?
C14 C10 1.456(15) . ?
O6 C15 1.251(15) . ?
O6 Cd1 2.229(9) 1_545 ?
N1 N2 1.359(14) . ?
N1 C5 1.366(15) . ?
C5 N4 1.307(15) . ?
N4 N3 1.334(13) . ?
N4 Cd2 2.433(8) 2_567 ?
Cd1 O6 2.229(9) 1_565 ?
Cd1 O4 2.277(9) 2_666 ?
Cd1 O2 2.280(8) . ?
Cd1 O1W 2.290(9) . ?
Cd1 N2 2.331(9) . ?
Cd1 O5 2.605(11) 1_565 ?
Cd1 C15 2.753(11) 1_565 ?
Cd2 O3 2.286(8) 2_666 ?
Cd2 O2W 2.295(10) . ?
Cd2 O1 2.342(9) . ?
Cd2 N3 2.398(10) . ?
Cd2 N4 2.434(8) 2_567 ?
Cd2 N5 2.499(10) 2_567 ?
O1 C7 1.255(12) . ?
O5 C15 1.238(17) . ?
O5 Cd1 2.605(10) 1_545 ?
O2 C7 1.279(12) . ?
N3 N2 1.323(13) . ?
C13 C12 1.402(16) . ?
C13 C8 1.422(16) . ?
C13 H13 0.9300 . ?
C7 C8 1.490(15) . ?
C9 C10 1.399(15) . ?
C9 C8 1.423(16) . ?
C9 H9 0.9300 . ?
C15 C12 1.507(15) . ?
C15 Cd1 2.753(11) 1_545 ?
C12 C11 1.447(15) . ?
C10 C11 1.429(15) . ?
C11 H11 0.9300 . ?
